data_7006516
loop_
_publ_author_name
'Garc\'ia-Rodr\'iguez, Ra\'ul'
'Miguel, Daniel'

_publ_section_title
;
 Molybdenum carbonyl complexes with pyridylimino acidato ligands.
;
_journal_issue 9
_journal_name_full 'Dalton transactions (Cambridge, England : 2003)'
_journal_page_first 1218
_journal_page_last 1225
_journal_paper_doi 10.1039/b511637f
_journal_year 2006
_chemical_formula_sum 'C18 H21 Mo N3 O6'
_chemical_formula_weight 471.32
_chemical_name_systematic
;
?
;
_space_group_IT_number 15
_symmetry_cell_setting monoclinic
_symmetry_space_group_name_Hall '-C 2yc'
_symmetry_space_group_name_H-M 'C 1 2/c 1'
_atom_sites_solution_hydrogens geom
_atom_sites_solution_primary direct
_atom_sites_solution_secondary difmap
_audit_creation_method SHELXL-97
_cell_angle_alpha 90.00
_cell_angle_beta 98.40(2)
_cell_angle_gamma 90.00
_cell_formula_units_Z 8
_cell_length_a 17.481(8)
_cell_length_b 11.553(6)
_cell_length_c 20.934(10)
_cell_measurement_temperature 293(2)
_cell_volume 4182(4)
_computing_cell_refinement 'Bruker SMART'
_computing_data_collection 'Bruker SMART'
_computing_data_reduction 'Bruker SHELXTL'
_computing_molecular_graphics 'Bruker SHELXTL'
_computing_publication_material 'Bruker SHELXTL'
_computing_structure_refinement 'SHELXL-97 (Sheldrick, 1997)'
_computing_structure_solution 'SHELXS-97 (Sheldrick, 1990)'
_diffrn_ambient_temperature 293(2)
_diffrn_measured_fraction_theta_full 0.967
_diffrn_measured_fraction_theta_max 0.967
_diffrn_measurement_device_type 'CCD area detector'
_diffrn_measurement_method 'phi and omega scans'
_diffrn_radiation_monochromator graphite
_diffrn_radiation_source 'fine-focus sealed tube'
_diffrn_radiation_type MoK\a
_diffrn_radiation_wavelength 0.71073
_diffrn_reflns_av_R_equivalents 0.0270
_diffrn_reflns_av_sigmaI/netI 0.0290
_diffrn_reflns_limit_h_max 15
_diffrn_reflns_limit_h_min -19
_diffrn_reflns_limit_k_max 12
_diffrn_reflns_limit_k_min -10
_diffrn_reflns_limit_l_max 23
_diffrn_reflns_limit_l_min -23
_diffrn_reflns_number 9331
_diffrn_reflns_theta_full 23.71
_diffrn_reflns_theta_max 23.71
_diffrn_reflns_theta_min 1.97
_exptl_absorpt_coefficient_mu 0.664
_exptl_absorpt_correction_T_max 1.000000
_exptl_absorpt_correction_T_min 0.880337
_exptl_absorpt_correction_type SADABS
_exptl_crystal_colour RED
_exptl_crystal_density_diffrn 1.497
_exptl_crystal_density_method 'not measured'
_exptl_crystal_description BLOCK
_exptl_crystal_F_000 1920
_exptl_crystal_size_max 0.27
_exptl_crystal_size_mid 0.16
_exptl_crystal_size_min 0.09
_refine_diff_density_max 0.857
_refine_diff_density_min -0.433
_refine_diff_density_rms 0.063
_refine_ls_extinction_method none
_refine_ls_goodness_of_fit_ref 1.063
_refine_ls_hydrogen_treatment mixed
_refine_ls_matrix_type full
_refine_ls_number_parameters 253
_refine_ls_number_reflns 3065
_refine_ls_number_restraints 0
_refine_ls_restrained_S_all 1.063
_refine_ls_R_factor_all 0.0464
_refine_ls_R_factor_gt 0.0349
_refine_ls_shift/su_max 0.001
_refine_ls_shift/su_mean 0.000
_refine_ls_structure_factor_coef Fsqd
_refine_ls_weighting_details 'calc w=1/[\s^2^(Fo^2^)+(0.0612P)^2^+0.3612P] where P=(Fo^2^+2Fc^2^)/3'
_refine_ls_weighting_scheme calc
_refine_ls_wR_factor_gt 0.0923
_refine_ls_wR_factor_ref 0.0984
_reflns_number_gt 2455
_reflns_number_total 3065
_reflns_threshold_expression >2sigma(I)
_cod_data_source_file b511637f.txt
_cod_data_source_block Compound_4_(rg60am)
_cod_depositor_comments
;
The following automatic conversions were performed:
'_symmetry_cell_setting' value 'Monoclinic' changed to 'monoclinic'
according to '/home/saulius/struct/CIF-dictionaries/cif_core.dic'
dictionary named 'cif_core.dic' version 2.4.1 from 2010-06-29.

Automatic conversion script
Id: cif_fix_enum 1527 2010-12-29 10:47:43Z saulius 
;
_cod_original_sg_symbol_H-M C2/c
_cod_database_code 7006516

loop_
_symmetry_equiv_pos_as_xyz
'x, y, z'
'-x, y, -z+1/2'
'x+1/2, y+1/2, z'
'-x+1/2, y+1/2, -z+1/2'
'-x, -y, -z'
'x, -y, z-1/2'
'-x+1/2, -y+1/2, -z'
'x+1/2, -y+1/2, z-1/2'

loop_
_atom_site_label
_atom_site_type_symbol
_atom_site_fract_x
_atom_site_fract_y
_atom_site_fract_z
_atom_site_U_iso_or_equiv
_atom_site_adp_type
_atom_site_occupancy
_atom_site_symmetry_multiplicity
_atom_site_calc_flag
_atom_site_refinement_flags
_atom_site_disorder_assembly
_atom_site_disorder_group
Mo1 Mo 0.695617(18) 0.52224(3) 0.210021(14) 0.04522(16) Uani 1 1 d . . .
N1 N 0.72507(16) 0.5674(3) 0.31637(13) 0.0419(7) Uani 1 1 d . . .
N2 N 0.81735(18) 0.4661(2) 0.24274(15) 0.0457(7) Uani 1 1 d . . .
N3 N 0.98699(19) 0.7040(3) 0.00427(17) 0.0646(10) Uani 1 1 d . . .
H3A H 0.9809 0.6403 0.0277 0.077 Uiso 1 1 calc R . .
H3B H 1.0179 0.6854 -0.0250 0.077 Uiso 1 1 calc R . .
C1 C 0.6489(3) 0.3648(4) 0.2288(2) 0.0679(13) Uani 1 1 d . . .
O1 O 0.6169(2) 0.2792(4) 0.2322(2) 0.1108(15) Uani 1 1 d . . .
C2 C 0.5888(3) 0.5821(4) 0.1917(2) 0.0652(12) Uani 1 1 d . . .
O2 O 0.5281(2) 0.6177(4) 0.17945(19) 0.1067(13) Uani 1 1 d . . .
C3 C 0.6877(2) 0.4708(4) 0.1203(2) 0.0583(11) Uani 1 1 d . . .
O3 O 0.6832(2) 0.4414(3) 0.06687(15) 0.0899(11) Uani 1 1 d . . .
C4 C 0.7268(2) 0.6781(4) 0.17633(19) 0.0526(10) Uani 1 1 d . . .
O4 O 0.7385(2) 0.7618(3) 0.15055(15) 0.0769(9) Uani 1 1 d . . .
C5 C 0.9387(2) 0.4507(4) 0.1050(2) 0.0505(10) Uani 1 1 d . . .
O5 O 0.9862(2) 0.5104(3) 0.08362(18) 0.0808(10) Uani 1 1 d . . .
O6 O 0.9208(2) 0.3510(3) 0.0845(2) 0.1047(13) Uani 1 1 d . . .
C6 C 0.8953(3) 0.5013(3) 0.1566(2) 0.0599(11) Uani 1 1 d . . .
H6A H 0.9292 0.5552 0.1827 0.072 Uiso 1 1 calc R . .
H6B H 0.8513 0.5448 0.1355 0.072 Uiso 1 1 calc R . .
C7 C 0.8670(2) 0.4121(3) 0.20059(18) 0.0539(10) Uani 1 1 d . . .
H7A H 0.8382 0.3525 0.1748 0.065 Uiso 1 1 calc R . .
H7B H 0.9109 0.3759 0.2267 0.065 Uiso 1 1 calc R . .
C11 C 0.6787(2) 0.6170(3) 0.35407(18) 0.0472(9) Uani 1 1 d . . .
H11 H 0.6286 0.6365 0.3359 0.057 Uiso 1 1 calc R . .
C12 C 0.7020(3) 0.6404(3) 0.41884(19) 0.0575(11) Uani 1 1 d . . .
H12 H 0.6680 0.6757 0.4431 0.069 Uiso 1 1 calc R . .
C13 C 0.7745(3) 0.6120(3) 0.44700(19) 0.0574(11) Uani 1 1 d . . .
H13 H 0.7908 0.6263 0.4906 0.069 Uiso 1 1 calc R . .
C14 C 0.8229(2) 0.5618(3) 0.40924(18) 0.0509(10) Uani 1 1 d . . .
H14 H 0.8731 0.5420 0.4270 0.061 Uiso 1 1 calc R . .
C15 C 0.7969(2) 0.5402(3) 0.34426(17) 0.0439(9) Uani 1 1 d . . .
C16 C 0.8452(2) 0.4855(3) 0.30167(19) 0.0470(9) Uani 1 1 d . . .
H16 H 0.8959 0.4648 0.3173 0.056 Uiso 1 1 calc R . .
C21 C 0.9114(3) 0.7411(4) -0.0294(2) 0.0795(14) Uani 1 1 d . . .
H21A H 0.8877 0.6785 -0.0562 0.095 Uiso 1 1 calc R . .
H21B H 0.9180 0.8065 -0.0572 0.095 Uiso 1 1 calc R . .
C22 C 0.8601(3) 0.7749(5) 0.0189(3) 0.0898(17) Uani 1 1 d . . .
H22A H 0.8485 0.7071 0.0431 0.108 Uiso 1 1 calc R . .
H22B H 0.8117 0.8050 -0.0035 0.108 Uiso 1 1 calc R . .
C23 C 0.8984(4) 0.8658(5) 0.0651(3) 0.0976(18) Uani 1 1 d . . .
H23A H 0.9042 0.9370 0.0417 0.117 Uiso 1 1 calc R . .
H23B H 0.8658 0.8819 0.0978 0.117 Uiso 1 1 calc R . .
C24 C 0.9742(4) 0.8266(5) 0.0963(3) 0.0989(19) Uani 1 1 d . . .
H24A H 0.9681 0.7600 0.1233 0.119 Uiso 1 1 calc R . .
H24B H 0.9989 0.8877 0.1237 0.119 Uiso 1 1 calc R . .
C25 C 1.0239(3) 0.7949(4) 0.0469(3) 0.0909(18) Uani 1 1 d . . .
H25A H 1.0326 0.8627 0.0216 0.109 Uiso 1 1 calc R . .
H25B H 1.0737 0.7678 0.0682 0.109 Uiso 1 1 calc R . .

loop_
_atom_site_aniso_label
_atom_site_aniso_U_11
_atom_site_aniso_U_22
_atom_site_aniso_U_33
_atom_site_aniso_U_23
_atom_site_aniso_U_13
_atom_site_aniso_U_12
Mo1 0.0415(2) 0.0596(3) 0.0343(2) -0.00017(14) 0.00475(14) -0.00205(15)
N1 0.0377(17) 0.0513(17) 0.0378(16) 0.0011(13) 0.0096(14) -0.0041(14)
N2 0.0422(18) 0.0509(19) 0.046(2) 0.0028(14) 0.0143(15) 0.0022(14)
N3 0.070(3) 0.056(2) 0.076(3) -0.0064(17) 0.038(2) 0.0040(18)
C1 0.064(3) 0.083(3) 0.051(3) 0.012(2) -0.008(2) -0.009(3)
O1 0.108(3) 0.092(3) 0.121(3) 0.030(2) -0.022(2) -0.041(2)
C2 0.056(3) 0.092(3) 0.047(2) 0.004(2) 0.009(2) -0.003(2)
O2 0.051(2) 0.164(4) 0.104(3) 0.020(3) 0.0062(19) 0.036(2)
C3 0.054(3) 0.070(3) 0.050(3) -0.001(2) 0.006(2) -0.008(2)
O3 0.101(3) 0.127(3) 0.043(2) -0.0187(18) 0.0148(18) -0.021(2)
C4 0.048(2) 0.065(3) 0.043(2) -0.0063(19) 0.0005(18) 0.001(2)
O4 0.095(3) 0.0591(19) 0.074(2) 0.0112(16) 0.0044(18) -0.0092(17)
C5 0.044(2) 0.052(3) 0.059(3) 0.0008(19) 0.0200(19) -0.0004(18)
O5 0.082(2) 0.078(2) 0.094(3) 0.0025(17) 0.049(2) -0.0082(17)
O6 0.119(3) 0.089(3) 0.126(3) -0.027(2) 0.083(3) -0.021(2)
C6 0.061(3) 0.057(3) 0.069(3) -0.006(2) 0.034(2) -0.0049(19)
C7 0.053(2) 0.060(3) 0.051(2) -0.0003(19) 0.0172(19) 0.0080(19)
C11 0.044(2) 0.049(2) 0.051(2) 0.0020(17) 0.0149(18) -0.0047(17)
C12 0.071(3) 0.058(3) 0.048(2) -0.0103(18) 0.026(2) -0.009(2)
C13 0.069(3) 0.065(3) 0.037(2) -0.0076(18) 0.005(2) -0.014(2)
C14 0.048(2) 0.061(2) 0.042(2) 0.0002(17) 0.0015(18) -0.0105(19)
C15 0.043(2) 0.050(2) 0.039(2) 0.0030(16) 0.0066(17) -0.0084(17)
C16 0.036(2) 0.061(2) 0.044(2) 0.0038(17) 0.0042(17) -0.0006(17)
C21 0.093(4) 0.087(4) 0.056(3) -0.003(2) 0.003(3) -0.019(3)
C22 0.041(3) 0.117(5) 0.111(4) 0.022(4) 0.009(3) 0.013(3)
C23 0.110(5) 0.097(4) 0.093(4) -0.004(3) 0.039(4) 0.042(4)
C24 0.126(5) 0.078(4) 0.086(4) -0.028(3) -0.007(4) 0.010(3)
C25 0.054(3) 0.061(3) 0.152(6) -0.006(3) -0.005(3) -0.007(2)

loop_
_atom_type_symbol
_atom_type_description
_atom_type_scat_dispersion_real
_atom_type_scat_dispersion_imag
_atom_type_scat_source
C C 0.0033 0.0016 'International Tables Vol C Tables 4.2.6.8 and 6.1.1.4'
H H 0.0000 0.0000 'International Tables Vol C Tables 4.2.6.8 and 6.1.1.4'
N N 0.0061 0.0033 'International Tables Vol C Tables 4.2.6.8 and 6.1.1.4'
O O 0.0106 0.0060 'International Tables Vol C Tables 4.2.6.8 and 6.1.1.4'
Mo Mo -1.6832 0.6857 'International Tables Vol C Tables 4.2.6.8 and 6.1.1.4'

loop_
_geom_angle_atom_site_label_1
_geom_angle_atom_site_label_2
_geom_angle_atom_site_label_3
_geom_angle
_geom_angle_site_symmetry_1
_geom_angle_site_symmetry_3
_geom_angle_publ_flag
C3 Mo1 C2 89.30(18) . . ?
C3 Mo1 C4 85.46(17) . . ?
C2 Mo1 C4 85.21(18) . . ?
C3 Mo1 C1 86.57(18) . . ?
C2 Mo1 C1 87.48(19) . . ?
C4 Mo1 C1 169.25(15) . . ?
C3 Mo1 N2 97.85(15) . . ?
C2 Mo1 N2 172.75(15) . . ?
C4 Mo1 N2 94.11(13) . . ?
C1 Mo1 N2 94.11(15) . . ?
C3 Mo1 N1 170.16(15) . . ?
C2 Mo1 N1 100.52(14) . . ?
C4 Mo1 N1 95.89(13) . . ?
C1 Mo1 N1 93.20(14) . . ?
N2 Mo1 N1 72.35(11) . . ?
C11 N1 C15 116.8(3) . . ?
C11 N1 Mo1 127.3(2) . . ?
C15 N1 Mo1 115.9(2) . . ?
C16 N2 C7 118.7(3) . . ?
C16 N2 Mo1 117.2(3) . . ?
C7 N2 Mo1 124.1(2) . . ?
C25 N3 C21 111.6(3) . . ?
O1 C1 Mo1 171.6(4) . . ?
O2 C2 Mo1 177.9(4) . . ?
O3 C3 Mo1 179.3(4) . . ?
O4 C4 Mo1 171.5(3) . . ?
O5 C5 O6 123.1(4) . . ?
O5 C5 C6 118.7(4) . . ?
O6 C5 C6 118.1(4) . . ?
C7 C6 C5 114.3(3) . . ?
N2 C7 C6 110.7(3) . . ?
N1 C11 C12 123.0(4) . . ?
C13 C12 C11 120.0(4) . . ?
C12 C13 C14 117.9(4) . . ?
C13 C14 C15 120.0(4) . . ?
N1 C15 C14 122.3(4) . . ?
N1 C15 C16 115.1(3) . . ?
C14 C15 C16 122.6(3) . . ?
N2 C16 C15 119.5(3) . . ?
N3 C21 C22 109.7(4) . . ?
C21 C22 C23 111.1(4) . . ?
C24 C23 C22 110.9(4) . . ?
C23 C24 C25 110.5(5) . . ?
N3 C25 C24 110.4(4) . . ?

loop_
_geom_bond_atom_site_label_1
_geom_bond_atom_site_label_2
_geom_bond_distance
_geom_bond_site_symmetry_2
_geom_bond_publ_flag
Mo1 C3 1.955(5) . ?
Mo1 C2 1.975(5) . ?
Mo1 C4 2.037(5) . ?
Mo1 C1 2.056(5) . ?
Mo1 N2 2.235(3) . ?
Mo1 N1 2.271(3) . ?
N1 C11 1.340(5) . ?
N1 C15 1.343(4) . ?
N2 C16 1.278(5) . ?
N2 C7 1.464(5) . ?
N3 C25 1.466(6) . ?
N3 C21 1.468(6) . ?
C1 O1 1.143(5) . ?
C2 O2 1.133(5) . ?
C3 O3 1.161(5) . ?
C4 O4 1.140(5) . ?
C5 O5 1.215(5) . ?
C5 O6 1.253(5) . ?
C5 C6 1.524(6) . ?
C6 C7 1.513(6) . ?
C11 C12 1.384(5) . ?
C12 C13 1.358(6) . ?
C13 C14 1.368(6) . ?
C14 C15 1.392(5) . ?
C15 C16 1.459(5) . ?
C21 C22 1.498(7) . ?
C22 C23 1.517(7) . ?
C23 C24 1.462(8) . ?
C24 C25 1.489(8) . ?
